data_7033301
loop_
_publ_author_name
'Das, Mriganka'
'Nasani, Rajendar'
'Saha, Manideepa'
'Mobin, Shaikh M.'
'Mukhopadhyay, Suman'

_publ_section_title
;
 Nickel(ii) complexes with a flexible piperazinyl moiety: studies on DNA
 and protein binding and catecholase like properties.
;
_journal_issue 5
_journal_name_full 'Dalton transactions (Cambridge, England : 2003)'
_journal_page_first 2299
_journal_page_last 2310
_journal_paper_doi 10.1039/c4dt02675f
_journal_volume 44
_journal_year 2015
_chemical_formula_sum 'C14 H39 Cl3 N3 Ni O16 S4'
_chemical_formula_weight 798.78
_chemical_name_systematic
;
 ?
;
_space_group_IT_number 4
_symmetry_cell_setting monoclinic
_symmetry_space_group_name_Hall 'P 2yb'
_symmetry_space_group_name_H-M 'P 1 21 1'
_atom_sites_solution_hydrogens geom
_atom_sites_solution_primary direct
_atom_sites_solution_secondary difmap
_audit_creation_method SHELXL-97
_audit_update_record
;
2014-04-02 deposited with the CCDC.
2014-12-02 downloaded from the CCDC.
;
_cell_angle_alpha 90.00
_cell_angle_beta 94.1040(10)
_cell_angle_gamma 90.00
_cell_formula_units_Z 2
_cell_length_a 10.2345(2)
_cell_length_b 11.2429(2)
_cell_length_c 14.6064(2)
_cell_measurement_reflns_used 8086
_cell_measurement_temperature 150(2)
_cell_measurement_theta_max 29.3340
_cell_measurement_theta_min 3.8790
_cell_volume 1676.38(5)
_computing_cell_refinement 'CrysAlis RED, Oxford Diffraction Ltd.,'
_computing_data_collection 'CrysAlis CCD, Oxford Diffraction Ltd.,'
_computing_data_reduction 'CrysAlis RED, Oxford Diffraction Ltd.,'
_computing_molecular_graphics Ortep3
_computing_publication_material Shelx97
_computing_structure_refinement 'SHELXL-97 (Sheldrick, 1997)'
_computing_structure_solution 'SHELXS-97 (Sheldrick, 1997)'
_diffrn_ambient_temperature 150(2)
_diffrn_detector_area_resol_mean 15.9948
_diffrn_measured_fraction_theta_full 0.998
_diffrn_measured_fraction_theta_max 0.998
_diffrn_measurement_device_type 'OXFORD DIFFRACTION SUPER NOVA'
_diffrn_measurement_method \w/q-scan
_diffrn_radiation_monochromator graphite
_diffrn_radiation_source 'Micro-Focus (Mo) X-ray Source'
_diffrn_radiation_type MoK\a
_diffrn_radiation_wavelength 0.71073
_diffrn_reflns_av_R_equivalents 0.0232
_diffrn_reflns_av_sigmaI/netI 0.0269
_diffrn_reflns_limit_h_max 11
_diffrn_reflns_limit_h_min -12
_diffrn_reflns_limit_k_max 12
_diffrn_reflns_limit_k_min -13
_diffrn_reflns_limit_l_max 17
_diffrn_reflns_limit_l_min -17
_diffrn_reflns_number 13277
_diffrn_reflns_theta_full 25.00
_diffrn_reflns_theta_max 25.00
_diffrn_reflns_theta_min 2.97
_exptl_absorpt_coefficient_mu 1.133
_exptl_absorpt_correction_T_max 0.8575
_exptl_absorpt_correction_T_min 0.7806
_exptl_absorpt_correction_type multi-scan
_exptl_absorpt_process_details
;
CrysAlis RED, Oxford Diffraction Ltd.,
Version 1.171.31.7 (release 18-10-2006 CrysAlis171 .NET)
(compiled Oct 18 2006,16:28:17)
Empirical absorption correction using spherical harmonics,
 implemented in SCALE3 ABSPACK scaling algorithm.
;
_exptl_crystal_colour GREEN
_exptl_crystal_density_diffrn 1.582
_exptl_crystal_density_method 'not measured'
_exptl_crystal_description BLOCK
_exptl_crystal_F_000 830
_exptl_crystal_size_max 0.23
_exptl_crystal_size_mid 0.17
_exptl_crystal_size_min 0.14
_refine_diff_density_max 0.484
_refine_diff_density_min -0.299
_refine_diff_density_rms 0.058
_refine_ls_abs_structure_details 'Flack H D (1983), Acta Cryst. A39, 876-881'
_refine_ls_abs_structure_Flack -0.003(14)
_refine_ls_extinction_method none
_refine_ls_goodness_of_fit_ref 1.051
_refine_ls_hydrogen_treatment RIDING
_refine_ls_matrix_type full
_refine_ls_number_parameters 390
_refine_ls_number_reflns 4893
_refine_ls_number_restraints 1
_refine_ls_restrained_S_all 1.051
_refine_ls_R_factor_all 0.0383
_refine_ls_R_factor_gt 0.0363
_refine_ls_shift/su_max 0.000
_refine_ls_shift/su_mean 0.000
_refine_ls_structure_factor_coef Fsqd
_refine_ls_weighting_details 'calc w=1/[\s^2^(Fo^2^)+(0.0638P)^2^+0.4799P] where P=(Fo^2^+2Fc^2^)/3'
_refine_ls_weighting_scheme calc
_refine_ls_wR_factor_gt 0.0975
_refine_ls_wR_factor_ref 0.0998
_reflns_number_gt 4674
_reflns_number_total 4893
_reflns_threshold_expression >2sigma(I)
_cod_data_source_file c4dt02675f2.cif
_cod_data_source_block sm116
_cod_depositor_comments
;
The following automatic conversions were performed:

'_symmetry_cell_setting' value 'Monoclinic' changed to 'monoclinic'
according to
/usr/data/users/saulius/crontab/automatic-downloads/rss-feeds/RSC/lib/dictionaries/cif_core.dic
dictionary named 'cif_core.dic' version 2.4.2 from 2011-04-26.

Automatic conversion script
Id: cif_fix_values 2935 2014-11-11 08:27:57Z andrius 

 Adding full bibliography for 7033300--7033303.cif.
;
_cod_original_sg_symbol_H-M 'P 21'
_cod_database_code 7033301

loop_
_symmetry_equiv_pos_as_xyz
'x, y, z'
'-x, y+1/2, -z'

loop_
_atom_site_label
_atom_site_type_symbol
_atom_site_fract_x
_atom_site_fract_y
_atom_site_fract_z
_atom_site_U_iso_or_equiv
_atom_site_adp_type
_atom_site_occupancy
_atom_site_symmetry_multiplicity
_atom_site_calc_flag
_atom_site_refinement_flags
Ni1 Ni 0.16972(4) 0.28839(4) 0.21192(3) 0.03410(13) Uani 1 1 d .
Cl1 Cl 0.30396(12) 0.25600(13) 0.77723(10) 0.0695(4) Uani 1 1 d .
Cl2 Cl 0.72628(10) 0.35262(10) 0.99233(7) 0.0478(2) Uani 1 1 d .
Cl3 Cl 0.27724(14) 0.76335(14) 0.46590(8) 0.0691(4) Uani 1 1 d .
S1 S 0.38038(11) 0.09375(11) 0.18825(9) 0.0525(3) Uani 1 1 d .
S2 S 0.00262(11) 0.06053(11) 0.26332(8) 0.0498(3) Uani 1 1 d .
S3 S 0.31708(16) 0.30008(15) 0.41082(8) 0.0795(5) Uani 1 1 d .
S4 S -0.08753(10) 0.35574(11) 0.30872(7) 0.0467(3) Uani 1 1 d .
N1 N 0.0986(4) 0.2111(4) 0.0886(2) 0.0451(8) Uani 1 1 d .
N2 N 0.2055(3) 0.4431(3) 0.1207(2) 0.0454(8) Uani 1 1 d .
N3 N 0.3650(4) 0.6239(4) 0.2160(3) 0.0595(10) Uani 1 1 d .
O1 O 0.3568(3) 0.2258(3) 0.2036(2) 0.0476(7) Uani 1 1 d .
O2 O 0.1244(3) 0.1346(3) 0.28613(19) 0.0465(7) Uani 1 1 d .
O3 O 0.2297(3) 0.3631(3) 0.33933(18) 0.0461(7) Uani 1 1 d .
O4 O -0.0099(3) 0.3642(3) 0.22412(17) 0.0468(7) Uani 1 1 d .
C1 C 0.1419(5) 0.2822(6) 0.0119(3) 0.0625(12) Uani 1 1 d .
H1A H 0.0885 0.2623 -0.0452 0.075 Uiso 1 1 calc R
H1B H 0.2347 0.2646 0.0025 0.075 Uiso 1 1 calc R
C2 C 0.1266(5) 0.4098(6) 0.0339(3) 0.0661(14) Uani 1 1 d .
H2A H 0.0330 0.4272 0.0408 0.079 Uiso 1 1 calc R
H2B H 0.1552 0.4586 -0.0174 0.079 Uiso 1 1 calc R
C3 C 0.3427(5) 0.4631(5) 0.1018(4) 0.0589(12) Uani 1 1 d .
H3A H 0.3467 0.5226 0.0521 0.071 Uiso 1 1 calc R
H3B H 0.3808 0.3879 0.0805 0.071 Uiso 1 1 calc R
C4 C 0.4209(5) 0.5060(5) 0.1851(4) 0.0632(14) Uani 1 1 d .
H4A H 0.5134 0.5168 0.1712 0.076 Uiso 1 1 calc R
H4B H 0.4180 0.4464 0.2348 0.076 Uiso 1 1 calc R
C5 C 0.2239(5) 0.6093(5) 0.2304(3) 0.0614(12) Uani 1 1 d .
H5A H 0.2139 0.5557 0.2832 0.074 Uiso 1 1 calc R
H5B H 0.1860 0.6875 0.2450 0.074 Uiso 1 1 calc R
C6 C 0.1521(4) 0.5594(5) 0.1476(4) 0.0563(12) Uani 1 1 d .
H6A H 0.1569 0.6162 0.0962 0.068 Uiso 1 1 calc R
H6B H 0.0587 0.5496 0.1596 0.068 Uiso 1 1 calc R
C7 C 0.5099(7) 0.0870(6) 0.1169(5) 0.0842(18) Uani 1 1 d .
H7A H 0.4800 0.1145 0.0553 0.126 Uiso 1 1 calc R
H7B H 0.5409 0.0047 0.1136 0.126 Uiso 1 1 calc R
H7C H 0.5817 0.1379 0.1418 0.126 Uiso 1 1 calc R
C8 C 0.4569(8) 0.0367(7) 0.2906(5) 0.100(2) Uani 1 1 d .
H8A H 0.5317 0.0871 0.3106 0.150 Uiso 1 1 calc R
H8B H 0.4876 -0.0444 0.2800 0.150 Uiso 1 1 calc R
H8C H 0.3942 0.0355 0.3382 0.150 Uiso 1 1 calc R
C9 C 0.0614(6) -0.0819(5) 0.2352(5) 0.0762(16) Uani 1 1 d .
H9A H 0.1033 -0.0776 0.1770 0.114 Uiso 1 1 calc R
H9B H -0.0119 -0.1381 0.2291 0.114 Uiso 1 1 calc R
H9C H 0.1255 -0.1090 0.2838 0.114 Uiso 1 1 calc R
C10 C -0.0571(7) 0.0236(6) 0.3708(4) 0.085(2) Uani 1 1 d .
H10A H 0.0103 -0.0203 0.4079 0.127 Uiso 1 1 calc R
H10B H -0.1356 -0.0260 0.3609 0.127 Uiso 1 1 calc R
H10C H -0.0792 0.0966 0.4030 0.127 Uiso 1 1 calc R
C11 C 0.2116(14) 0.2404(11) 0.4887(5) 0.180(6) Uani 1 1 d .
H11A H 0.1625 0.3049 0.5156 0.270 Uiso 1 1 calc R
H11B H 0.2631 0.1980 0.5376 0.270 Uiso 1 1 calc R
H11C H 0.1503 0.1851 0.4565 0.270 Uiso 1 1 calc R
C12 C 0.3830(7) 0.4170(8) 0.4831(4) 0.099(2) Uani 1 1 d .
H12A H 0.4377 0.4689 0.4478 0.148 Uiso 1 1 calc R
H12B H 0.4364 0.3827 0.5349 0.148 Uiso 1 1 calc R
H12C H 0.3113 0.4634 0.5061 0.148 Uiso 1 1 calc R
C13 C -0.2508(5) 0.3792(7) 0.2647(4) 0.0741(16) Uani 1 1 d .
H13A H -0.2541 0.4474 0.2228 0.111 Uiso 1 1 calc R
H13B H -0.3060 0.3951 0.3154 0.111 Uiso 1 1 calc R
H13C H -0.2828 0.3080 0.2314 0.111 Uiso 1 1 calc R
C14 C -0.0640(6) 0.4920(6) 0.3679(4) 0.0717(15) Uani 1 1 d .
H14A H 0.0261 0.4962 0.3954 0.108 Uiso 1 1 calc R
H14B H -0.1253 0.4973 0.4162 0.108 Uiso 1 1 calc R
H14C H -0.0797 0.5581 0.3247 0.108 Uiso 1 1 calc R
O101 O 0.3690(5) 0.7385(6) 0.4015(4) 0.124(2) Uani 1 1 d .
O102 O 0.2640(8) 0.8887(6) 0.4732(6) 0.148(3) Uani 1 1 d .
O103 O 0.3234(7) 0.7212(8) 0.5521(4) 0.141(3) Uani 1 1 d .
O111 O 0.3841(6) 0.2346(9) 0.8563(4) 0.170(4) Uani 1 1 d .
O222 O 0.1848(6) 0.1983(6) 0.7873(5) 0.125(2) Uani 1 1 d .
O333 O 0.3727(6) 0.2076(10) 0.7070(4) 0.175(4) Uani 1 1 d .
O444 O 0.2764(7) 0.3746(7) 0.7732(12) 0.283(9) Uani 1 1 d .
O555 O 0.7948(4) 0.2549(4) 1.0365(3) 0.0840(12) Uani 1 1 d .
O666 O 0.6869(5) 0.3245(4) 0.8995(3) 0.0859(12) Uani 1 1 d .
O777 O 0.8083(5) 0.4559(5) 0.9931(4) 0.1030(16) Uani 1 1 d .
O888 O 0.6174(5) 0.3785(7) 1.0404(3) 0.120(2) Uani 1 1 d .
O999 O 0.1575(6) 0.7114(9) 0.4422(5) 0.155(3) Uani 1 1 d .
H2N H 0.136(6) 0.148(6) 0.079(4) 0.064(17) Uiso 1 1 d .
H1N H 0.003(6) 0.218(6) 0.108(4) 0.087(19) Uiso 1 1 d .
H3N H 0.427(8) 0.651(8) 0.258(6) 0.12(3) Uiso 1 1 d .

loop_
_atom_site_aniso_label
_atom_site_aniso_U_11
_atom_site_aniso_U_22
_atom_site_aniso_U_33
_atom_site_aniso_U_23
_atom_site_aniso_U_13
_atom_site_aniso_U_12
Ni1 0.0368(2) 0.0353(3) 0.0308(2) -0.00155(19) 0.00595(15) -0.0005(2)
Cl1 0.0513(6) 0.0658(9) 0.0916(9) 0.0083(7) 0.0067(6) 0.0031(6)
Cl2 0.0457(5) 0.0490(6) 0.0490(5) -0.0062(4) 0.0051(4) 0.0033(5)
Cl3 0.0746(7) 0.0801(10) 0.0538(6) -0.0113(6) 0.0138(5) -0.0048(7)
S1 0.0484(6) 0.0448(6) 0.0656(7) -0.0096(5) 0.0134(5) 0.0005(5)
S2 0.0468(6) 0.0471(6) 0.0566(6) 0.0040(5) 0.0105(4) -0.0048(5)
S3 0.1169(11) 0.0679(9) 0.0493(6) -0.0157(6) -0.0253(6) 0.0394(9)
S4 0.0463(5) 0.0524(6) 0.0428(5) 0.0077(4) 0.0136(4) 0.0088(5)
N1 0.050(2) 0.047(2) 0.0383(18) -0.0061(15) 0.0062(14) 0.0009(18)
N2 0.053(2) 0.047(2) 0.0371(17) 0.0048(15) 0.0098(14) -0.0123(17)
N3 0.065(3) 0.047(2) 0.065(2) 0.0034(19) -0.0064(19) -0.016(2)
O1 0.0397(14) 0.0416(17) 0.0627(18) -0.0039(14) 0.0122(12) 0.0010(13)
O2 0.0493(16) 0.0401(17) 0.0505(16) 0.0008(13) 0.0061(12) -0.0052(13)
O3 0.0581(17) 0.0420(17) 0.0375(13) -0.0014(12) -0.0015(11) 0.0054(14)
O4 0.0484(16) 0.0564(19) 0.0370(14) 0.0028(13) 0.0124(11) 0.0090(14)
C1 0.070(3) 0.083(4) 0.0348(19) -0.004(3) 0.0043(17) -0.012(3)
C2 0.070(3) 0.082(4) 0.045(3) 0.016(2) -0.005(2) -0.012(3)
C3 0.056(3) 0.050(3) 0.073(3) 0.003(2) 0.020(2) 0.000(2)
C4 0.042(2) 0.053(3) 0.094(4) 0.021(3) 0.009(2) 0.001(2)
C5 0.082(3) 0.039(3) 0.066(3) 0.003(2) 0.030(2) 0.006(2)
C6 0.045(2) 0.048(3) 0.075(3) 0.023(2) 0.005(2) 0.003(2)
C7 0.083(4) 0.076(4) 0.099(4) -0.011(3) 0.047(3) 0.006(3)
C8 0.122(6) 0.081(5) 0.097(5) 0.012(4) 0.011(4) 0.051(4)
C9 0.076(4) 0.049(3) 0.106(4) -0.025(3) 0.026(3) -0.012(3)
C10 0.105(5) 0.073(4) 0.084(4) -0.002(3) 0.055(4) -0.020(3)
C11 0.312(15) 0.160(11) 0.060(4) 0.056(5) -0.051(6) -0.102(10)
C12 0.101(5) 0.115(6) 0.075(4) -0.011(4) -0.033(3) -0.009(4)
C13 0.049(3) 0.104(5) 0.069(3) 0.007(3) 0.010(2) 0.000(3)
C14 0.074(4) 0.078(4) 0.065(3) -0.016(3) 0.013(3) 0.010(3)
O101 0.109(4) 0.163(6) 0.106(4) -0.067(4) 0.050(3) -0.043(4)
O102 0.168(6) 0.080(4) 0.202(7) -0.003(4) 0.045(5) 0.023(4)
O103 0.167(6) 0.173(7) 0.080(3) 0.009(4) -0.012(3) 0.030(5)
O111 0.122(4) 0.263(11) 0.121(4) -0.076(6) -0.024(4) 0.091(6)
O222 0.105(4) 0.114(5) 0.162(5) -0.042(4) 0.041(3) -0.036(4)
O333 0.112(4) 0.331(13) 0.084(3) 0.053(5) 0.029(3) 0.087(6)
O444 0.089(4) 0.087(5) 0.67(3) 0.101(10) 0.028(8) 0.011(4)
O555 0.086(3) 0.070(3) 0.094(3) 0.006(2) -0.007(2) 0.015(2)
O666 0.129(3) 0.063(3) 0.063(2) -0.0091(18) -0.017(2) -0.004(2)
O777 0.111(4) 0.075(3) 0.118(4) 0.012(3) -0.026(3) -0.029(3)
O888 0.089(3) 0.168(6) 0.107(3) 0.005(4) 0.044(3) 0.048(4)
O999 0.090(4) 0.244(10) 0.131(5) -0.020(5) 0.017(3) -0.063(5)

loop_
_atom_type_symbol
_atom_type_description
_atom_type_scat_dispersion_real
_atom_type_scat_dispersion_imag
_atom_type_scat_source
C C 0.0033 0.0016 'International Tables Vol C Tables 4.2.6.8 and 6.1.1.4'
H H 0.0000 0.0000 'International Tables Vol C Tables 4.2.6.8 and 6.1.1.4'
N N 0.0061 0.0033 'International Tables Vol C Tables 4.2.6.8 and 6.1.1.4'
O O 0.0106 0.0060 'International Tables Vol C Tables 4.2.6.8 and 6.1.1.4'
S S 0.1246 0.1234 'International Tables Vol C Tables 4.2.6.8 and 6.1.1.4'
Cl Cl 0.1484 0.1585 'International Tables Vol C Tables 4.2.6.8 and 6.1.1.4'
Ni Ni 0.3393 1.1124 'International Tables Vol C Tables 4.2.6.8 and 6.1.1.4'

loop_
_geom_angle_atom_site_label_1
_geom_angle_atom_site_label_2
_geom_angle_atom_site_label_3
_geom_angle
O4 Ni1 O1 175.12(13)
O4 Ni1 N1 89.35(14)
O1 Ni1 N1 94.33(14)
O4 Ni1 O3 87.92(11)
O1 Ni1 O3 88.53(12)
N1 Ni1 O3 176.30(14)
O4 Ni1 O2 93.70(12)
O1 Ni1 O2 89.41(12)
N1 Ni1 O2 91.51(14)
O3 Ni1 O2 86.17(12)
O4 Ni1 N2 85.09(13)
O1 Ni1 N2 92.20(13)
N1 Ni1 N2 82.61(15)
O3 Ni1 N2 99.64(12)
O2 Ni1 N2 174.00(12)
O444 Cl1 O111 108.3(8)
O444 Cl1 O333 117.6(8)
O111 Cl1 O333 104.2(4)
O444 Cl1 O222 106.2(5)
O111 Cl1 O222 107.5(5)
O333 Cl1 O222 112.7(5)
O888 Cl2 O666 110.2(3)
O888 Cl2 O555 108.6(3)
O666 Cl2 O555 110.8(3)
O888 Cl2 O777 108.5(4)
O666 Cl2 O777 108.3(3)
O555 Cl2 O777 110.5(3)
O999 Cl3 O103 108.7(5)
O999 Cl3 O101 111.9(4)
O103 Cl3 O101 109.7(4)
O999 Cl3 O102 110.6(6)
O103 Cl3 O102 107.3(5)
O101 Cl3 O102 108.6(4)
O1 S1 C7 105.4(3)
O1 S1 C8 107.2(3)
C7 S1 C8 100.4(4)
O2 S2 C9 105.1(2)
O2 S2 C10 105.3(3)
C9 S2 C10 97.9(3)
O3 S3 C11 105.5(4)
O3 S3 C12 104.2(3)
C11 S3 C12 97.0(4)
O4 S4 C13 103.3(2)
O4 S4 C14 106.4(2)
C13 S4 C14 98.1(3)
C1 N1 Ni1 109.0(3)
C1 N1 H2N 100(4)
Ni1 N1 H2N 111(4)
C1 N1 H1N 121(4)
Ni1 N1 H1N 91(3)
H2N N1 H1N 124(6)
C3 N2 C6 106.9(4)
C3 N2 C2 110.1(4)
C6 N2 C2 105.0(4)
C3 N2 Ni1 115.5(3)
C6 N2 Ni1 116.7(3)
C2 N2 Ni1 102.0(3)
C5 N3 C4 109.6(4)
C5 N3 H3N 126(5)
C4 N3 H3N 104(6)
S1 O1 Ni1 120.08(17)
S2 O2 Ni1 123.00(17)
S3 O3 Ni1 123.42(18)
S4 O4 Ni1 124.80(17)
N1 C1 C2 108.7(4)
N1 C1 H1A 110.0
C2 C1 H1A 110.0
N1 C1 H1B 110.0
C2 C1 H1B 110.0
H1A C1 H1B 108.3
C1 C2 N2 111.5(4)
C1 C2 H2A 109.3
N2 C2 H2A 109.3
C1 C2 H2B 109.3
N2 C2 H2B 109.3
H2A C2 H2B 108.0
N2 C3 C4 111.2(4)
N2 C3 H3A 109.4
C4 C3 H3A 109.4
N2 C3 H3B 109.4
C4 C3 H3B 109.4
H3A C3 H3B 108.0
C3 C4 N3 109.4(4)
C3 C4 H4A 109.8
N3 C4 H4A 109.8
C3 C4 H4B 109.8
N3 C4 H4B 109.8
H4A C4 H4B 108.2
C6 C5 N3 110.9(4)
C6 C5 H5A 109.5
N3 C5 H5A 109.5
C6 C5 H5B 109.5
N3 C5 H5B 109.5
H5A C5 H5B 108.0
C5 C6 N2 112.4(4)
C5 C6 H6A 109.1
N2 C6 H6A 109.1
C5 C6 H6B 109.1
N2 C6 H6B 109.1
H6A C6 H6B 107.9
S1 C7 H7A 109.5
S1 C7 H7B 109.5
H7A C7 H7B 109.5
S1 C7 H7C 109.5
H7A C7 H7C 109.5
H7B C7 H7C 109.5
S1 C8 H8A 109.5
S1 C8 H8B 109.5
H8A C8 H8B 109.5
S1 C8 H8C 109.5
H8A C8 H8C 109.5
H8B C8 H8C 109.5
S2 C9 H9A 109.5
S2 C9 H9B 109.5
H9A C9 H9B 109.5
S2 C9 H9C 109.5
H9A C9 H9C 109.5
H9B C9 H9C 109.5
S2 C10 H10A 109.5
S2 C10 H10B 109.5
H10A C10 H10B 109.5
S2 C10 H10C 109.5
H10A C10 H10C 109.5
H10B C10 H10C 109.5
S3 C11 H11A 109.5
S3 C11 H11B 109.5
H11A C11 H11B 109.5
S3 C11 H11C 109.5
H11A C11 H11C 109.5
H11B C11 H11C 109.5
S3 C12 H12A 109.5
S3 C12 H12B 109.5
H12A C12 H12B 109.5
S3 C12 H12C 109.5
H12A C12 H12C 109.5
H12B C12 H12C 109.5
S4 C13 H13A 109.5
S4 C13 H13B 109.5
H13A C13 H13B 109.5
S4 C13 H13C 109.5
H13A C13 H13C 109.5
H13B C13 H13C 109.5
S4 C14 H14A 109.5
S4 C14 H14B 109.5
H14A C14 H14B 109.5
S4 C14 H14C 109.5
H14A C14 H14C 109.5
H14B C14 H14C 109.5

loop_
_geom_bond_atom_site_label_1
_geom_bond_atom_site_label_2
_geom_bond_distance
Ni1 O4 2.045(3)
Ni1 O1 2.052(3)
Ni1 N1 2.084(4)
Ni1 O3 2.093(3)
Ni1 O2 2.110(3)
Ni1 N2 2.238(3)
Cl1 O444 1.363(8)
Cl1 O111 1.389(6)
Cl1 O333 1.396(6)
Cl1 O222 1.399(6)
Cl2 O888 1.390(4)
Cl2 O666 1.423(4)
Cl2 O555 1.432(4)
Cl2 O777 1.433(5)
Cl3 O999 1.379(6)
Cl3 O103 1.396(6)
Cl3 O101 1.404(5)
Cl3 O102 1.421(7)
S1 O1 1.524(3)
S1 C7 1.746(5)
S1 C8 1.759(7)
S2 O2 1.516(3)
S2 C9 1.770(6)
S2 C10 1.775(5)
S3 O3 1.503(3)
S3 C11 1.757(10)
S3 C12 1.788(7)
S4 O4 1.519(3)
S4 C13 1.766(5)
S4 C14 1.767(6)
N1 C1 1.469(6)
N1 H2N 0.82(7)
N1 H1N 1.05(7)
N2 C3 1.468(6)
N2 C6 1.481(7)
N2 C2 1.501(6)
N3 C5 1.483(7)
N3 C4 1.525(7)
N3 H3N 0.90(8)
C1 C2 1.481(9)
C1 H1A 0.9900
C1 H1B 0.9900
C2 H2A 0.9900
C2 H2B 0.9900
C3 C4 1.488(8)
C3 H3A 0.9900
C3 H3B 0.9900
C4 H4A 0.9900
C4 H4B 0.9900
C5 C6 1.480(8)
C5 H5A 0.9900
C5 H5B 0.9900
C6 H6A 0.9900
C6 H6B 0.9900
C7 H7A 0.9800
C7 H7B 0.9800
C7 H7C 0.9800
C8 H8A 0.9800
C8 H8B 0.9800
C8 H8C 0.9800
C9 H9A 0.9800
C9 H9B 0.9800
C9 H9C 0.9800
C10 H10A 0.9800
C10 H10B 0.9800
C10 H10C 0.9800
C11 H11A 0.9800
C11 H11B 0.9800
C11 H11C 0.9800
C12 H12A 0.9800
C12 H12B 0.9800
C12 H12C 0.9800
C13 H13A 0.9800
C13 H13B 0.9800
C13 H13C 0.9800
C14 H14A 0.9800
C14 H14B 0.9800
C14 H14C 0.9800

loop_
_geom_torsion_atom_site_label_1
_geom_torsion_atom_site_label_2
_geom_torsion_atom_site_label_3
_geom_torsion_atom_site_label_4
_geom_torsion
O4 Ni1 N1 C1 100.1(3)
O1 Ni1 N1 C1 -76.7(3)
O3 Ni1 N1 C1 143(2)
O2 Ni1 N1 C1 -166.3(3)
N2 Ni1 N1 C1 14.9(3)
O4 Ni1 N2 C3 164.7(3)
O1 Ni1 N2 C3 -11.2(3)
N1 Ni1 N2 C3 -105.3(3)
O3 Ni1 N2 C3 77.7(3)
O2 Ni1 N2 C3 -116.6(12)
O4 Ni1 N2 C6 37.8(3)
O1 Ni1 N2 C6 -138.1(3)
N1 Ni1 N2 C6 127.8(3)
O3 Ni1 N2 C6 -49.2(3)
O2 Ni1 N2 C6 116.4(12)
O4 Ni1 N2 C2 -75.9(3)
O1 Ni1 N2 C2 108.2(3)
N1 Ni1 N2 C2 14.1(3)
O3 Ni1 N2 C2 -163.0(3)
O2 Ni1 N2 C2 2.7(14)
C7 S1 O1 Ni1 143.3(3)
C8 S1 O1 Ni1 -110.4(3)
O4 Ni1 O1 S1 168.4(12)
N1 Ni1 O1 S1 -52.7(2)
O3 Ni1 O1 S1 124.9(2)
O2 Ni1 O1 S1 38.7(2)
N2 Ni1 O1 S1 -135.5(2)
C9 S2 O2 Ni1 118.8(3)
C10 S2 O2 Ni1 -138.4(3)
O4 Ni1 O2 S2 51.8(2)
O1 Ni1 O2 S2 -131.9(2)
N1 Ni1 O2 S2 -37.6(2)
O3 Ni1 O2 S2 139.5(2)
N2 Ni1 O2 S2 -26.3(14)
C11 S3 O3 Ni1 -98.6(4)
C12 S3 O3 Ni1 159.8(3)
O4 Ni1 O3 S3 141.1(2)
O1 Ni1 O3 S3 -42.2(2)
N1 Ni1 O3 S3 99(2)
O2 Ni1 O3 S3 47.3(2)
N2 Ni1 O3 S3 -134.2(2)
C13 S4 O4 Ni1 -156.2(3)
C14 S4 O4 Ni1 101.0(3)
O1 Ni1 O4 S4 -92.3(14)
N1 Ni1 O4 S4 128.7(3)
O3 Ni1 O4 S4 -48.8(2)
O2 Ni1 O4 S4 37.2(2)
N2 Ni1 O4 S4 -148.7(2)
Ni1 N1 C1 C2 -42.5(5)
N1 C1 C2 N2 59.2(5)
C3 N2 C2 C1 81.1(5)
C6 N2 C2 C1 -164.2(4)
Ni1 N2 C2 C1 -42.0(4)
C6 N2 C3 C4 61.8(5)
C2 N2 C3 C4 175.3(4)
Ni1 N2 C3 C4 -69.9(5)
N2 C3 C4 N3 -60.9(5)
C5 N3 C4 C3 55.5(5)
C4 N3 C5 C6 -54.0(5)
N3 C5 C6 N2 58.0(5)
C3 N2 C6 C5 -60.1(5)
C2 N2 C6 C5 -177.0(4)
Ni1 N2 C6 C5 70.9(4)
